data_1503838
loop_
_publ_author_name
'Chen, Jhih-Rong'
'Yang, Ding-Yah'

_publ_section_title
;
 Design and synthesis of an o-hydroxyphenyl-containing spiropyran
 thermochromic colorant.
;
_journal_issue 8
_journal_name_full 'Organic letters'
_journal_page_first 1769
_journal_page_last 1772
_journal_paper_doi 10.1021/ol900288j
_journal_volume 11
_journal_year 2009
_chemical_formula_moiety 'C32 H24 O4, 0.45(H2O)'
_chemical_formula_sum 'C32 H24.9 O4.45'
_chemical_formula_weight 480.62
_space_group_IT_number 14
_symmetry_cell_setting monoclinic
_symmetry_Int_Tables_number 14
_symmetry_space_group_name_Hall '-P 2yn'
_symmetry_space_group_name_H-M 'P 1 21/n 1'
_atom_sites_solution_hydrogens geom
_atom_sites_solution_primary direct
_atom_sites_solution_secondary difmap
_audit_creation_method SHELXL-97
_cell_angle_alpha 90.00
_cell_angle_beta 103.8640(10)
_cell_angle_gamma 90.00
_cell_formula_units_Z 4
_cell_length_a 7.1551(5)
_cell_length_b 27.3837(18)
_cell_length_c 12.5546(8)
_cell_measurement_reflns_used 5528
_cell_measurement_temperature 297(2)
_cell_measurement_theta_max 25.999
_cell_measurement_theta_min 2.786
_cell_volume 2388.2(3)
_computing_cell_refinement 'Bruker SMART'
_computing_data_collection 'Bruker SMART'
_computing_data_reduction 'Bruker SHELXTL'
_computing_molecular_graphics 'Bruker SHELXTL'
_computing_publication_material 'Bruker SHELXTL'
_computing_structure_refinement 'SHELXL-97 (Sheldrick, 1997)'
_computing_structure_solution 'SHELXS-97 (Sheldrick, 1990)'
_diffrn_ambient_temperature 297(2)
_diffrn_measured_fraction_theta_full 0.999
_diffrn_measured_fraction_theta_max 0.999
_diffrn_measurement_device_type 'CCD area detector'
_diffrn_measurement_method 'phi and omega scans'
_diffrn_radiation_monochromator graphite
_diffrn_radiation_probe x-ray
_diffrn_radiation_type MoK\a
_diffrn_radiation_wavelength 0.71073
_diffrn_reflns_av_R_equivalents 0.0245
_diffrn_reflns_av_sigmaI/netI 0.0230
_diffrn_reflns_limit_h_max 8
_diffrn_reflns_limit_h_min -6
_diffrn_reflns_limit_k_max 28
_diffrn_reflns_limit_k_min -33
_diffrn_reflns_limit_l_max 15
_diffrn_reflns_limit_l_min -15
_diffrn_reflns_number 13470
_diffrn_reflns_theta_full 26.02
_diffrn_reflns_theta_max 26.02
_diffrn_reflns_theta_min 1.83
_diffrn_source 'fine-focus sealed tube'
_exptl_absorpt_coefficient_mu 0.088
_exptl_absorpt_correction_T_max 0.9782
_exptl_absorpt_correction_T_min 0.9554
_exptl_absorpt_correction_type empirical
_exptl_absorpt_process_details empirical
_exptl_crystal_colour colorless
_exptl_crystal_density_diffrn 1.337
_exptl_crystal_density_method 'not measured'
_exptl_crystal_description parallelepiped
_exptl_crystal_F_000 1010
_exptl_crystal_size_max 0.52
_exptl_crystal_size_mid 0.39
_exptl_crystal_size_min 0.25
_refine_diff_density_max 0.639
_refine_diff_density_min -0.333
_refine_diff_density_rms 0.050
_refine_ls_extinction_method none
_refine_ls_goodness_of_fit_ref 1.348
_refine_ls_hydrogen_treatment constr
_refine_ls_matrix_type full
_refine_ls_number_parameters 344
_refine_ls_number_reflns 4697
_refine_ls_number_restraints 0
_refine_ls_restrained_S_all 1.348
_refine_ls_R_factor_all 0.0796
_refine_ls_R_factor_gt 0.0626
_refine_ls_shift/su_max 0.001
_refine_ls_shift/su_mean 0.000
_refine_ls_structure_factor_coef Fsqd
_refine_ls_weighting_details 'calc w=1/[\s^2^(Fo^2^)+(0.1250P)^2^+0.0000P] where P=(Fo^2^+2Fc^2^)/3'
_refine_ls_weighting_scheme calc
_refine_ls_wR_factor_gt 0.2075
_refine_ls_wR_factor_ref 0.2252
_reflns_number_gt 3527
_reflns_number_total 4697
_reflns_threshold_expression >2sigma(I)
_cod_data_source_file ol900288j_si_003.cif
_cod_data_source_block jr121m
_cod_depositor_comments
;
The following automatic conversions were performed:

'_refine_ls_hydrogen_treatment' value 'constro' was replaced with the
value 'constr' as specified in the replacement file
'src/cod-tools/trunk/data/replacement-values/replacement_values.lst'.

Automatic conversion script
Id: cif_fix_values 5376 2017-05-30 11:51:03Z andrius 
;
_cod_original_sg_symbol_H-M 'P 21/n'
_cod_original_formula_sum 'C32 H24.90 O4.45'
_cod_database_code 1503838

loop_
_symmetry_equiv_pos_as_xyz
'x, y, z'
'-x+1/2, y+1/2, -z+1/2'
'-x, -y, -z'
'x-1/2, -y-1/2, z-1/2'

loop_
_atom_site_label
_atom_site_type_symbol
_atom_site_fract_x
_atom_site_fract_y
_atom_site_fract_z
_atom_site_U_iso_or_equiv
_atom_site_adp_type
_atom_site_occupancy
_atom_site_symmetry_multiplicity
_atom_site_calc_flag
_atom_site_refinement_flags
_atom_site_disorder_assembly
_atom_site_disorder_group
O1 O 0.0730(2) 0.21617(5) 0.78536(11) 0.0451(4) Uani 1 1 d . . .
O2 O 0.3276(3) 0.12257(5) 0.97385(12) 0.0576(5) Uani 1 1 d . . .
O3 O 0.1739(3) 0.04433(7) 0.45074(14) 0.0670(5) Uani 1 1 d . . .
O4 O 0.335(2) 0.0106(3) 0.7840(3) 0.100(4) Uani 0.73(3) 1 d P A 1
H4B H 0.3820 -0.0014 0.8442 0.150 Uiso 0.73(3) 1 calc PR A 1
O4' O 0.217(6) 0.0000(7) 0.7809(14) 0.116(6) Uani 0.27(3) 1 d P A 2
H4'A H 0.2732 -0.0034 0.8455 0.174 Uiso 0.27(3) 1 calc PR A 2
O5 O 0.4999(9) -0.0228(2) 0.9931(4) 0.1023(18) Uani 0.45 1 d P . .
H5B H 0.5704 -0.0354 0.9547 0.123 Uiso 0.45 1 d PR . .
H5C H 0.4294 -0.0409 1.0221 0.123 Uiso 0.45 1 d PR . .
C1 C 0.1116(3) 0.22960(7) 0.89382(16) 0.0402(5) Uani 1 1 d . . .
C2 C -0.0055(3) 0.26572(8) 0.91959(18) 0.0476(5) Uani 1 1 d . . .
H2A H -0.1025 0.2794 0.8649 0.057 Uiso 1 1 calc R . .
C3 C 0.0223(4) 0.28136(8) 1.02724(19) 0.0522(6) Uani 1 1 d . . .
H3A H -0.0565 0.3055 1.0450 0.063 Uiso 1 1 calc R . .
C4 C 0.1661(4) 0.26121(8) 1.10754(18) 0.0529(6) Uani 1 1 d . . .
H4A H 0.1848 0.2717 1.1798 0.064 Uiso 1 1 calc R . .
C5 C 0.2827(3) 0.22552(8) 1.08149(17) 0.0507(6) Uani 1 1 d . . .
H5A H 0.3787 0.2120 1.1369 0.061 Uiso 1 1 calc R . .
C6 C 0.2606(3) 0.20908(7) 0.97383(16) 0.0419(5) Uani 1 1 d . . .
C7 C 0.3898(3) 0.17024(8) 0.94322(18) 0.0486(5) Uani 1 1 d . . .
C8 C 0.3668(3) 0.17041(8) 0.81949(18) 0.0482(5) Uani 1 1 d . . .
H8A H 0.4240 0.1997 0.7976 0.058 Uiso 1 1 calc R . .
H8B H 0.4315 0.1423 0.7978 0.058 Uiso 1 1 calc R . .
C9 C 0.1532(3) 0.16871(7) 0.76393(16) 0.0406(5) Uani 1 1 d . . .
C10 C 0.0556(3) 0.12916(7) 0.81565(16) 0.0433(5) Uani 1 1 d . . .
C11 C 0.1475(4) 0.10858(7) 0.91627(17) 0.0491(5) Uani 1 1 d . . .
C12 C 0.0586(5) 0.07179(9) 0.9624(2) 0.0682(8) Uani 1 1 d . . .
H12A H 0.1209 0.0582 1.0293 0.082 Uiso 1 1 calc R . .
C13 C -0.1209(5) 0.05549(10) 0.9092(3) 0.0824(10) Uani 1 1 d . . .
H13A H -0.1801 0.0310 0.9407 0.099 Uiso 1 1 calc R . .
C14 C -0.2144(4) 0.07506(10) 0.8095(3) 0.0708(8) Uani 1 1 d . . .
H14A H -0.3353 0.0636 0.7732 0.085 Uiso 1 1 calc R . .
C15 C -0.1259(4) 0.11196(9) 0.7642(2) 0.0553(6) Uani 1 1 d . . .
H15A H -0.1898 0.1256 0.6975 0.066 Uiso 1 1 calc R . .
C16 C 0.5996(4) 0.17448(11) 1.0045(2) 0.0731(8) Uani 1 1 d . . .
H16A H 0.6090 0.1741 1.0821 0.110 Uiso 1 1 calc R . .
H16B H 0.6519 0.2045 0.9848 0.110 Uiso 1 1 calc R . .
H16C H 0.6707 0.1475 0.9854 0.110 Uiso 1 1 calc R . .
C17 C 0.1125(3) 0.16660(7) 0.64074(17) 0.0448(5) Uani 1 1 d . . .
H17A H 0.0680 0.1952 0.6033 0.054 Uiso 1 1 calc R . .
C18 C 0.1335(3) 0.12800(7) 0.57920(16) 0.0416(5) Uani 1 1 d . . .
C19 C 0.0881(3) 0.12983(8) 0.45775(16) 0.0446(5) Uani 1 1 d . . .
C20 C 0.0197(4) 0.17122(9) 0.39594(19) 0.0562(6) Uani 1 1 d . . .
H20A H -0.0033 0.1995 0.4317 0.067 Uiso 1 1 calc R . .
C21 C -0.0148(4) 0.17123(11) 0.2830(2) 0.0674(7) Uani 1 1 d . . .
H21A H -0.0596 0.1994 0.2436 0.081 Uiso 1 1 calc R . .
C22 C 0.0171(4) 0.12987(13) 0.2290(2) 0.0732(8) Uani 1 1 d . . .
H22A H -0.0034 0.1301 0.1530 0.088 Uiso 1 1 calc R . .
C23 C 0.0790(4) 0.08812(13) 0.2865(2) 0.0740(9) Uani 1 1 d . . .
H23A H 0.0982 0.0598 0.2497 0.089 Uiso 1 1 calc R . .
C24 C 0.1130(3) 0.08827(9) 0.40038(19) 0.0531(6) Uani 1 1 d . . .
C25 C 0.2225(3) 0.04195(8) 0.56360(19) 0.0489(5) Uani 1 1 d . . .
C26 C 0.2043(3) 0.08074(8) 0.62434(18) 0.0461(5) Uani 1 1 d . . .
H26A H 0.2390 0.0774 0.7003 0.055 Uiso 1 1 calc R . .
C27 C 0.2941(3) -0.00710(9) 0.6010(2) 0.0590(7) Uani 1 1 d . A .
C28 C 0.3184(4) -0.04294(10) 0.5175(4) 0.0971(13) Uani 1 1 d . . .
H28A H 0.2880 -0.0346 0.4435 0.116 Uiso 1 1 calc R . .
C29 C 0.3848(6) -0.08771(13) 0.5495(4) 0.1005(12) Uani 1 1 d . . .
H29A H 0.3993 -0.1106 0.4973 0.121 Uiso 1 1 calc R . .
C30 C 0.4301(5) -0.09962(12) 0.6552(5) 0.0967(13) Uani 1 1 d . . .
H30A H 0.4767 -0.1309 0.6742 0.116 Uiso 1 1 calc R . .
C31 C 0.4120(5) -0.06816(14) 0.7391(4) 0.1026(12) Uani 1 1 d . A .
H31A H 0.4465 -0.0778 0.8122 0.123 Uiso 1 1 calc R . .
C32 C 0.3389(5) -0.02094(11) 0.7084(3) 0.0816(9) Uani 1 1 d . . .

loop_
_atom_site_aniso_label
_atom_site_aniso_U_11
_atom_site_aniso_U_22
_atom_site_aniso_U_33
_atom_site_aniso_U_23
_atom_site_aniso_U_13
_atom_site_aniso_U_12
O1 0.0579(9) 0.0379(8) 0.0354(8) 0.0002(5) 0.0031(6) 0.0090(6)
O2 0.0762(12) 0.0446(9) 0.0442(9) 0.0063(6) -0.0006(8) 0.0132(8)
O3 0.0778(12) 0.0651(11) 0.0525(10) -0.0166(8) 0.0047(9) 0.0173(9)
O4 0.148(9) 0.083(3) 0.062(2) 0.0111(17) 0.011(3) 0.035(4)
O4' 0.122(17) 0.132(11) 0.099(8) 0.008(7) 0.034(9) -0.010(11)
O5 0.114(4) 0.109(4) 0.083(3) 0.012(3) 0.021(3) 0.034(4)
C1 0.0461(11) 0.0349(10) 0.0370(10) -0.0001(8) 0.0049(9) -0.0026(8)
C2 0.0504(12) 0.0408(11) 0.0481(12) -0.0019(9) 0.0050(10) 0.0043(9)
C3 0.0582(14) 0.0439(12) 0.0554(14) -0.0091(9) 0.0156(11) 0.0019(10)
C4 0.0625(15) 0.0550(14) 0.0409(12) -0.0087(9) 0.0114(11) -0.0053(11)
C5 0.0555(13) 0.0517(13) 0.0393(11) -0.0008(9) 0.0003(10) -0.0041(10)
C6 0.0464(11) 0.0383(11) 0.0383(11) -0.0016(8) 0.0046(9) -0.0017(8)
C7 0.0506(12) 0.0458(12) 0.0436(12) -0.0005(9) 0.0001(10) 0.0076(9)
C8 0.0500(13) 0.0466(12) 0.0478(13) -0.0037(9) 0.0113(10) 0.0037(9)
C9 0.0508(12) 0.0337(10) 0.0358(11) 0.0002(7) 0.0073(9) 0.0067(8)
C10 0.0540(12) 0.0365(10) 0.0407(11) -0.0033(8) 0.0136(9) 0.0032(9)
C11 0.0708(15) 0.0348(11) 0.0428(11) 0.0009(8) 0.0156(11) 0.0072(10)
C12 0.109(2) 0.0405(13) 0.0612(16) 0.0088(11) 0.0320(16) 0.0049(14)
C13 0.116(3) 0.0459(15) 0.102(2) 0.0053(15) 0.060(2) -0.0078(16)
C14 0.0694(17) 0.0569(15) 0.093(2) -0.0115(15) 0.0330(16) -0.0113(13)
C15 0.0589(14) 0.0513(13) 0.0570(14) -0.0073(10) 0.0165(11) -0.0002(10)
C16 0.0541(15) 0.088(2) 0.0674(18) -0.0136(14) -0.0055(13) 0.0184(13)
C17 0.0557(12) 0.0389(11) 0.0382(11) 0.0046(8) 0.0081(9) 0.0032(9)
C18 0.0438(11) 0.0431(11) 0.0375(10) -0.0003(8) 0.0087(8) -0.0022(8)
C19 0.0412(11) 0.0541(13) 0.0374(11) -0.0020(9) 0.0074(9) -0.0050(9)
C20 0.0633(15) 0.0590(15) 0.0430(13) -0.0001(10) 0.0060(11) -0.0074(11)
C21 0.0703(17) 0.0841(19) 0.0424(13) 0.0099(12) 0.0030(12) -0.0104(14)
C22 0.0688(17) 0.111(2) 0.0363(12) -0.0057(14) 0.0056(12) 0.0044(16)
C23 0.0676(17) 0.105(2) 0.0455(14) -0.0245(14) 0.0059(12) 0.0132(15)
C24 0.0458(12) 0.0670(15) 0.0445(12) -0.0085(10) 0.0068(10) 0.0042(10)
C25 0.0411(11) 0.0479(12) 0.0561(13) -0.0071(9) 0.0085(10) 0.0010(9)
C26 0.0515(12) 0.0451(12) 0.0405(11) 0.0002(8) 0.0088(9) 0.0004(9)
C27 0.0408(12) 0.0486(13) 0.0839(19) -0.0068(12) 0.0079(12) 0.0021(10)
C28 0.0459(15) 0.0390(14) 0.206(4) -0.0124(18) 0.0295(19) 0.0035(11)
C29 0.087(2) 0.073(2) 0.138(4) -0.029(2) 0.021(3) 0.0032(18)
C30 0.0618(19) 0.0544(18) 0.168(4) -0.022(2) 0.016(2) 0.0036(14)
C31 0.083(2) 0.089(3) 0.124(3) 0.028(2) 0.001(2) -0.0003(19)
C32 0.091(2) 0.0572(17) 0.092(2) 0.0020(16) 0.0124(18) 0.0161(15)

loop_
_atom_type_symbol
_atom_type_description
_atom_type_scat_dispersion_real
_atom_type_scat_dispersion_imag
_atom_type_scat_source
C C 0.0033 0.0016 'International Tables Vol C Tables 4.2.6.8 and 6.1.1.4'
H H 0.0000 0.0000 'International Tables Vol C Tables 4.2.6.8 and 6.1.1.4'
O O 0.0106 0.0060 'International Tables Vol C Tables 4.2.6.8 and 6.1.1.4'

loop_
_geom_angle_atom_site_label_1
_geom_angle_atom_site_label_2
_geom_angle_atom_site_label_3
_geom_angle
_geom_angle_site_symmetry_1
C1 O1 C9 115.05(14) .
C11 O2 C7 114.70(16) .
C25 O3 C24 119.12(17) .
C32 O4 H4B 109.5 .
C32 O4' H4'A 109.5 .
O5 O5 H5B 120.0 3_657
O5 O5 H5C 120.0 3_657
H5B O5 H5C 120.0 .
O1 C1 C2 115.73(18) .
O1 C1 C6 122.91(18) .
C2 C1 C6 121.35(19) .
C1 C2 C3 119.7(2) .
C1 C2 H2A 120.2 .
C3 C2 H2A 120.2 .
C4 C3 C2 120.0(2) .
C4 C3 H3A 120.0 .
C2 C3 H3A 120.0 .
C3 C4 C5 120.2(2) .
C3 C4 H4A 119.9 .
C5 C4 H4A 119.9 .
C4 C5 C6 121.7(2) .
C4 C5 H5A 119.2 .
C6 C5 H5A 119.2 .
C1 C6 C5 117.2(2) .
C1 C6 C7 120.42(18) .
C5 C6 C7 122.42(19) .
O2 C7 C6 108.49(19) .
O2 C7 C16 105.17(19) .
C6 C7 C16 113.98(19) .
O2 C7 C8 107.83(17) .
C6 C7 C8 109.43(17) .
C16 C7 C8 111.6(2) .
C9 C8 C7 108.60(18) .
C9 C8 H8A 110.0 .
C7 C8 H8A 110.0 .
C9 C8 H8B 110.0 .
C7 C8 H8B 110.0 .
H8A C8 H8B 108.4 .
O1 C9 C17 103.53(15) .
O1 C9 C10 108.23(16) .
C17 C9 C10 114.65(17) .
O1 C9 C8 106.38(16) .
C17 C9 C8 113.47(18) .
C10 C9 C8 109.92(16) .
C15 C10 C11 118.0(2) .
C15 C10 C9 121.26(19) .
C11 C10 C9 120.69(19) .
O2 C11 C12 116.7(2) .
O2 C11 C10 122.9(2) .
C12 C11 C10 120.4(2) .
C13 C12 C11 120.1(2) .
C13 C12 H12A 119.9 .
C11 C12 H12A 119.9 .
C12 C13 C14 120.6(3) .
C12 C13 H13A 119.7 .
C14 C13 H13A 119.7 .
C13 C14 C15 119.1(3) .
C13 C14 H14A 120.4 .
C15 C14 H14A 120.4 .
C14 C15 C10 121.7(3) .
C14 C15 H15A 119.2 .
C10 C15 H15A 119.2 .
C7 C16 H16A 109.5 .
C7 C16 H16B 109.5 .
H16A C16 H16B 109.5 .
C7 C16 H16C 109.5 .
H16A C16 H16C 109.5 .
H16B C16 H16C 109.5 .
C18 C17 C9 127.06(18) .
C18 C17 H17A 116.5 .
C9 C17 H17A 116.5 .
C17 C18 C26 123.67(19) .
C17 C18 C19 122.67(19) .
C26 C18 C19 113.65(17) .
C24 C19 C20 116.8(2) .
C24 C19 C18 119.01(19) .
C20 C19 C18 124.1(2) .
C21 C20 C19 121.6(2) .
C21 C20 H20A 119.2 .
C19 C20 H20A 119.2 .
C22 C21 C20 120.0(3) .
C22 C21 H21A 120.0 .
C20 C21 H21A 120.0 .
C21 C22 C23 120.1(2) .
C21 C22 H22A 119.9 .
C23 C22 H22A 119.9 .
C22 C23 C24 119.6(3) .
C22 C23 H23A 120.2 .
C24 C23 H23A 120.2 .
O3 C24 C19 123.1(2) .
O3 C24 C23 115.2(2) .
C19 C24 C23 121.7(2) .
C26 C25 O3 121.1(2) .
C26 C25 C27 128.2(2) .
O3 C25 C27 110.69(19) .
C25 C26 C18 124.0(2) .
C25 C26 H26A 118.0 .
C18 C26 H26A 118.0 .
C32 C27 C25 123.4(2) .
C32 C27 C28 118.5(3) .
C25 C27 C28 118.1(3) .
C29 C28 C27 119.3(4) .
C29 C28 H28A 120.4 .
C27 C28 H28A 120.4 .
C30 C29 C28 120.5(4) .
C30 C29 H29A 119.8 .
C28 C29 H29A 119.8 .
C29 C30 C31 124.0(4) .
C29 C30 H30A 118.0 .
C31 C30 H30A 118.0 .
C30 C31 C32 117.1(4) .
C30 C31 H31A 121.5 .
C32 C31 H31A 121.5 .
O4 C32 C27 120.1(3) .
O4 C32 C31 119.0(4) .
C27 C32 C31 120.5(3) .
O4 C32 O4' 35.6(7) .
C27 C32 O4' 117.1(8) .
C31 C32 O4' 114.2(7) .

loop_
_geom_bond_atom_site_label_1
_geom_bond_atom_site_label_2
_geom_bond_distance
_geom_bond_site_symmetry_2
O1 C1 1.373(2) .
O1 C9 1.471(2) .
O2 C11 1.372(3) .
O2 C7 1.460(3) .
O3 C25 1.377(3) .
O3 C24 1.380(3) .
O4 C32 1.289(5) .
O4 H4B 0.8200 .
O4' C32 1.52(2) .
O4' H4'A 0.8200 .
O5 O5 1.260(11) 3_657
O5 H5B 0.8500 .
O5 H5C 0.8499 .
C1 C2 1.384(3) .
C1 C6 1.396(3) .
C2 C3 1.386(3) .
C2 H2A 0.9300 .
C3 C4 1.372(3) .
C3 H3A 0.9300 .
C4 C5 1.374(3) .
C4 H4A 0.9300 .
C5 C6 1.397(3) .
C5 H5A 0.9300 .
C6 C7 1.518(3) .
C7 C16 1.519(3) .
C7 C8 1.522(3) .
C8 C9 1.521(3) .
C8 H8A 0.9700 .
C8 H8B 0.9700 .
C9 C17 1.505(3) .
C9 C10 1.517(3) .
C10 C15 1.387(3) .
C10 C11 1.396(3) .
C11 C12 1.389(4) .
C12 C13 1.373(4) .
C12 H12A 0.9300 .
C13 C14 1.378(5) .
C13 H13A 0.9300 .
C14 C15 1.385(4) .
C14 H14A 0.9300 .
C15 H15A 0.9300 .
C16 H16A 0.9600 .
C16 H16B 0.9600 .
C16 H16C 0.9600 .
C17 C18 1.339(3) .
C17 H17A 0.9300 .
C18 C26 1.454(3) .
C18 C19 1.482(3) .
C19 C24 1.381(3) .
C19 C20 1.394(3) .
C20 C21 1.380(3) .
C20 H20A 0.9300 .
C21 C22 1.367(4) .
C21 H21A 0.9300 .
C22 C23 1.368(4) .
C22 H22A 0.9300 .
C23 C24 1.392(3) .
C23 H23A 0.9300 .
C25 C26 1.332(3) .
C25 C27 1.474(3) .
C26 H26A 0.9300 .
C27 C32 1.363(4) .
C27 C28 1.476(5) .
C28 C29 1.341(5) .
C28 H28A 0.9300 .
C29 C30 1.329(6) .
C29 H29A 0.9300 .
C30 C31 1.391(6) .
C30 H30A 0.9300 .
C31 C32 1.413(5) .
C31 H31A 0.9300 .
